data_7226709
loop_
_publ_author_name
'Ptak, Maciej'
'M\;aczka, Miros\/law'
'G\;agor, Anna'
'Sieradzki, Adam'
'Bondzior, Bartosz'
'Dere\'n, Przemys\/law'
'Pawlus, S.'

_publ_section_title
;
 Phase transitions and chromium(iii) luminescence in perovskite-type
 [C2H5NH3][Na0.5CrxAl0.5-x(HCOO)3] (x = 0, 0.025, 0.5), correlated with
 structural, dielectric and phonon properties.
;
_journal_issue 42
_journal_name_full 'Physical chemistry chemical physics : PCCP'
_journal_page_first 29629
_journal_page_last 29640
_journal_paper_doi 10.1039/c6cp05151k
_journal_volume 18
_journal_year 2016
_chemical_formula_sum 'C10 H22 Al N2 Na O12'
_chemical_formula_weight 412.26
_space_group_crystal_system monoclinic
_space_group_IT_number 14
_space_group_name_Hall '-P 2yn'
_space_group_name_H-M_alt 'P 1 21/n 1'
_symmetry_space_group_name_Hall '-P 2yn'
_symmetry_space_group_name_H-M 'P 1 21/n 1'
_atom_sites_solution_hydrogens geom
_audit_creation_method SHELXL-2014/7
_audit_update_record
;
2016-07-22 deposited with the CCDC.
2016-10-03 downloaded from the CCDC.
;
_cell_angle_alpha 90
_cell_angle_beta 90.792(8)
_cell_angle_gamma 90
_cell_formula_units_Z 2
_cell_length_a 8.0388(6)
_cell_length_b 9.3156(11)
_cell_length_c 12.0288(13)
_cell_measurement_reflns_used 1559
_cell_measurement_temperature 375(2)
_cell_measurement_theta_max 23.5340
_cell_measurement_theta_min 2.7470
_cell_volume 900.71(16)
_computing_cell_refinement 'CrysAlisPro 1.171.38.41 (Rigaku OD, 2015)'
_computing_data_collection 'CrysAlisPro 1.171.38.41 (Rigaku OD, 2015)'
_computing_data_reduction 'CrysAlisPro 1.171.38.41 (Rigaku OD, 2015)'
_computing_structure_refinement 'SHELXL-2014/7 (Sheldrick, 2014)'
_diffrn_ambient_environment air
_diffrn_ambient_temperature 375(2)
_diffrn_detector 'CCD plate'
_diffrn_detector_type Atlas
_diffrn_measured_fraction_theta_full 0.999
_diffrn_measured_fraction_theta_max 0.999
_diffrn_measurement_device 'four-circle diffractometer'
_diffrn_measurement_device_type 'Xcalibur, Atlas'
_diffrn_radiation_monochromator graphite
_diffrn_radiation_probe x-ray
_diffrn_radiation_type 'Mo K\a'
_diffrn_radiation_wavelength 0.71073
_diffrn_reflns_av_R_equivalents 0.0888
_diffrn_reflns_av_unetI/netI 0.0753
_diffrn_reflns_Laue_measured_fraction_full 0.999
_diffrn_reflns_Laue_measured_fraction_max 0.999
_diffrn_reflns_limit_h_max 9
_diffrn_reflns_limit_h_min -9
_diffrn_reflns_limit_k_max 11
_diffrn_reflns_limit_k_min -11
_diffrn_reflns_limit_l_max 14
_diffrn_reflns_limit_l_min -12
_diffrn_reflns_number 6502
_diffrn_reflns_point_group_measured_fraction_full 0.999
_diffrn_reflns_point_group_measured_fraction_max 0.999
_diffrn_reflns_theta_full 25.673
_diffrn_reflns_theta_max 25.673
_diffrn_reflns_theta_min 2.766
_diffrn_source 'fine-focus sealed X-ray tube'
_diffrn_source_type 'Enhance (Mo) X-ray Source'
_exptl_absorpt_coefficient_mu 0.200
_exptl_absorpt_correction_T_max 1.00000
_exptl_absorpt_correction_T_min 0.92630
_exptl_absorpt_correction_type multi-scan
_exptl_absorpt_process_details
;
CrysAlisPro 1.171.38.41 (Rigaku Oxford Diffraction, 2015)
Empirical absorption correction using spherical harmonics,
 implemented in SCALE3 ABSPACK scaling algorithm.
;
_exptl_crystal_density_diffrn 1.520
_exptl_crystal_description prism
_exptl_crystal_F_000 432
_exptl_crystal_size_max 0.21
_exptl_crystal_size_mid 0.18
_exptl_crystal_size_min 0.16
_refine_diff_density_max 0.259
_refine_diff_density_min -0.247
_refine_diff_density_rms 0.058
_refine_ls_extinction_method none
_refine_ls_goodness_of_fit_ref 1.033
_refine_ls_hydrogen_treatment constr
_refine_ls_matrix_type full
_refine_ls_number_parameters 149
_refine_ls_number_reflns 1709
_refine_ls_number_restraints 42
_refine_ls_restrained_S_all 1.040
_refine_ls_R_factor_all 0.0931
_refine_ls_R_factor_gt 0.0543
_refine_ls_shift/su_max 0.001
_refine_ls_shift/su_mean 0.000
_refine_ls_structure_factor_coef Fsqd
_refine_ls_weighting_details 'w=1/[\s^2^(Fo^2^)+(0.0550P)^2^+0.1300P] where P=(Fo^2^+2Fc^2^)/3'
_refine_ls_weighting_scheme calc
_refine_ls_wR_factor_gt 0.1201
_refine_ls_wR_factor_ref 0.1456
_reflns_Friedel_coverage 0.000
_reflns_number_gt 1083
_reflns_number_total 1709
_reflns_threshold_expression 'I > 2\s(I)'
_cod_data_source_file c6cp05151k2.cif
_cod_data_source_block EtNaAl375K
_cod_depositor_comments 'Adding full bibliography for 7226709--7226712.cif.'
_cod_database_code 7226709
_shelx_shelxl_version_number 2014/7
_shelx_space_group_comment
;
The symmetry employed for this shelxl refinement is uniquely defined
by the following loop, which should always be used as a source of
symmetry information in preference to the above space-group names.
They are only intended as comments.
;
_oxdiff_exptl_absorpt_empirical_full_min 0.928
_oxdiff_exptl_absorpt_empirical_full_max 1.079
_oxdiff_exptl_absorpt_empirical_details
;
Empirical correction (ABSPACK) includes:
- Absorption correction using spherical harmonics
- Frame scaling
;

loop_
_space_group_symop_operation_xyz
'x, y, z'
'-x+1/2, y+1/2, -z+1/2'
'-x, -y, -z'
'x-1/2, -y-1/2, z-1/2'

loop_
_atom_site_label
_atom_site_type_symbol
_atom_site_fract_x
_atom_site_fract_y
_atom_site_fract_z
_atom_site_U_iso_or_equiv
_atom_site_adp_type
_atom_site_occupancy
_atom_site_site_symmetry_order
_atom_site_calc_flag
_atom_site_refinement_flags_posn
_atom_site_refinement_flags_adp
_atom_site_refinement_flags_occupancy
_atom_site_disorder_assembly
_atom_site_disorder_group
Al Al 0.0000 0.0000 0.5000 0.0365(4) Uani 1 2 d S . P . .
Na Na 0.0000 0.0000 0.0000 0.0435(5) Uani 1 2 d S . P . .
O1 O 0.1108(3) 0.0216(2) 0.36341(17) 0.0432(6) Uani 1 1 d . . . . .
O2 O 0.1899(3) -0.0961(2) 0.55998(18) 0.0464(6) Uani 1 1 d . . . . .
O3 O 0.0890(3) 0.1769(2) 0.55195(18) 0.0445(6) Uani 1 1 d . . . . .
O4 O 0.1369(3) 0.0346(3) 0.18147(19) 0.0537(7) Uani 1 1 d . . . . .
O5 O 0.3864(3) -0.2640(3) 0.5756(2) 0.0607(7) Uani 1 1 d . . . . .
O6 O 0.2607(4) 0.3609(3) 0.5593(2) 0.0776(9) Uani 1 1 d . . . . .
C1 C 0.0570(4) 0.0082(3) 0.2645(3) 0.0413(8) Uani 1 1 d . . . . .
H1 H -0.0516 -0.0243 0.2544 0.050 Uiso 1 1 calc R U . . .
C2 C 0.2186(4) 0.2445(4) 0.5229(3) 0.0563(10) Uani 1 1 d . . . . .
H2 H 0.2860 0.2020 0.4699 0.068 Uiso 1 1 calc R U . . .
C3 C 0.2661(5) -0.2076(4) 0.5290(3) 0.0534(9) Uani 1 1 d . . . . .
H3 H 0.2270 -0.2515 0.4642 0.064 Uiso 1 1 calc R U . . .
C4 C 0.5304(13) -0.0277(8) 0.2878(8) 0.064(3) Uani 0.454(9) 1 d D U P A 1
H4A H 0.4607 -0.0515 0.3504 0.076 Uiso 0.454(9) 1 calc R U P A 1
H4B H 0.6455 -0.0288 0.3133 0.076 Uiso 0.454(9) 1 calc R U P A 1
C5 C 0.5061(17) -0.1368(10) 0.1974(11) 0.108(5) Uani 0.454(9) 1 d D U P A 1
H5A H 0.4780 -0.2277 0.2298 0.162 Uiso 0.454(9) 1 calc R U P A 1
H5B H 0.6069 -0.1462 0.1563 0.162 Uiso 0.454(9) 1 calc R U P A 1
H5C H 0.4177 -0.1063 0.1484 0.162 Uiso 0.454(9) 1 calc R U P A 1
N2 N 0.488(3) 0.1152(8) 0.2465(13) 0.067(6) Uani 0.454(9) 1 d D U P A 1
H2A H 0.3775 0.1230 0.2402 0.101 Uiso 0.454(9) 1 calc R U P A 1
H2B H 0.5332 0.1285 0.1803 0.101 Uiso 0.454(9) 1 calc R U P A 1
H2C H 0.5259 0.1811 0.2939 0.101 Uiso 0.454(9) 1 calc R U P A 1
C6 C 0.5506(10) -0.0215(7) 0.2059(7) 0.073(3) Uani 0.546(9) 1 d D U P A 2
H6A H 0.6708 -0.0123 0.2082 0.088 Uiso 0.546(9) 1 calc R U P A 2
H6B H 0.5181 -0.0573 0.1331 0.088 Uiso 0.546(9) 1 calc R U P A 2
C7 C 0.4963(13) -0.1251(8) 0.2936(9) 0.097(4) Uani 0.546(9) 1 d D U P A 2
H7A H 0.4056 -0.0845 0.3341 0.146 Uiso 0.546(9) 1 calc R U P A 2
H7B H 0.5876 -0.1441 0.3438 0.146 Uiso 0.546(9) 1 calc R U P A 2
H7C H 0.4609 -0.2131 0.2591 0.146 Uiso 0.546(9) 1 calc R U P A 2
N1 N 0.474(2) 0.1186(8) 0.2243(11) 0.050(3) Uani 0.546(9) 1 d D U P A 2
H1A H 0.3642 0.1094 0.2244 0.075 Uiso 0.546(9) 1 calc R U P A 2
H1B H 0.5035 0.1784 0.1702 0.075 Uiso 0.546(9) 1 calc R U P A 2
H1C H 0.5091 0.1535 0.2895 0.075 Uiso 0.546(9) 1 calc R U P A 2

loop_
_atom_site_aniso_label
_atom_site_aniso_U_11
_atom_site_aniso_U_22
_atom_site_aniso_U_33
_atom_site_aniso_U_23
_atom_site_aniso_U_13
_atom_site_aniso_U_12
Al 0.0280(7) 0.0485(8) 0.0331(8) -0.0021(6) -0.0001(5) 0.0006(6)
Na 0.0403(10) 0.0499(10) 0.0403(10) 0.0008(8) -0.0027(8) 0.0071(8)
O1 0.0341(12) 0.0629(14) 0.0325(13) -0.0023(11) 0.0009(10) -0.0033(10)
O2 0.0369(13) 0.0580(14) 0.0442(13) -0.0021(11) -0.0048(10) 0.0096(11)
O3 0.0356(13) 0.0519(13) 0.0460(13) -0.0051(11) 0.0042(10) -0.0058(10)
O4 0.0440(14) 0.0798(17) 0.0374(13) 0.0031(12) 0.0034(11) -0.0015(12)
O5 0.0438(14) 0.0715(17) 0.0663(17) 0.0008(14) -0.0096(12) 0.0171(13)
O6 0.0727(19) 0.0766(19) 0.084(2) -0.0087(17) 0.0030(16) -0.0325(16)
C1 0.0335(17) 0.051(2) 0.039(2) -0.0024(16) -0.0042(15) -0.0013(15)
C2 0.043(2) 0.073(3) 0.052(2) -0.010(2) 0.0037(17) -0.013(2)
C3 0.046(2) 0.069(2) 0.045(2) -0.0095(19) -0.0021(17) 0.004(2)
C4 0.055(5) 0.059(5) 0.077(6) 0.002(5) -0.013(4) -0.002(4)
C5 0.102(8) 0.077(8) 0.145(10) -0.035(7) 0.024(8) -0.019(6)
N2 0.069(9) 0.056(8) 0.076(9) -0.003(5) -0.005(7) -0.018(6)
C6 0.061(5) 0.072(5) 0.087(5) -0.008(4) 0.004(4) 0.003(4)
C7 0.084(6) 0.062(6) 0.146(9) 0.014(6) -0.010(6) 0.014(5)
N1 0.040(5) 0.063(7) 0.048(5) 0.012(4) -0.002(4) -0.005(4)

loop_
_atom_type_symbol
_atom_type_description
_atom_type_scat_dispersion_real
_atom_type_scat_dispersion_imag
_atom_type_scat_source
C C 0.0033 0.0016 'International Tables Vol C Tables 4.2.6.8 and 6.1.1.4'
H H 0.0000 0.0000 'International Tables Vol C Tables 4.2.6.8 and 6.1.1.4'
N N 0.0061 0.0033 'International Tables Vol C Tables 4.2.6.8 and 6.1.1.4'
O O 0.0106 0.0060 'International Tables Vol C Tables 4.2.6.8 and 6.1.1.4'
Na Na 0.0362 0.0249 'International Tables Vol C Tables 4.2.6.8 and 6.1.1.4'
Al Al 0.0645 0.0514 'International Tables Vol C Tables 4.2.6.8 and 6.1.1.4'

loop_
_geom_angle_atom_site_label_1
_geom_angle_atom_site_label_2
_geom_angle_atom_site_label_3
_geom_angle
_geom_angle_site_symmetry_1
_geom_angle_site_symmetry_3
O1 Al O1 180.0 3_556 .
O1 Al O3 90.79(9) 3_556 3_556
O1 Al O3 89.21(9) . 3_556
O1 Al O3 89.21(9) 3_556 .
O1 Al O3 90.79(9) . .
O3 Al O3 180.0 3_556 .
O1 Al O2 90.31(9) 3_556 .
O1 Al O2 89.69(9) . .
O3 Al O2 90.76(9) 3_556 .
O3 Al O2 89.24(9) . .
O1 Al O2 89.69(9) 3_556 3_556
O1 Al O2 90.31(9) . 3_556
O3 Al O2 89.24(9) 3_556 3_556
O3 Al O2 90.76(9) . 3_556
O2 Al O2 180.0 . 3_556
O6 Na O6 180.00(14) 4_565 2_545
O6 Na O4 90.92(9) 4_565 .
O6 Na O4 89.08(9) 2_545 .
O6 Na O4 89.08(9) 4_565 3
O6 Na O4 90.92(9) 2_545 3
O4 Na O4 180.0 . 3
O6 Na O5 86.21(9) 4_565 2
O6 Na O5 93.79(9) 2_545 2
O4 Na O5 92.63(8) . 2
O4 Na O5 87.37(8) 3 2
O6 Na O5 93.79(9) 4_565 4
O6 Na O5 86.21(9) 2_545 4
O4 Na O5 87.37(8) . 4
O4 Na O5 92.63(8) 3 4
O5 Na O5 180.00(12) 2 4
C1 O1 Al 130.3(2) . .
C3 O2 Al 131.6(2) . .
C2 O3 Al 130.3(2) . .
C1 O4 Na 117.9(2) . .
C3 O5 Na 119.2(2) . 2_545
C2 O6 Na 125.9(3) . 2
O4 C1 O1 124.9(3) . .
O4 C1 H1 117.5 . .
O1 C1 H1 117.5 . .
O6 C2 O3 124.6(3) . .
O6 C2 H2 117.7 . .
O3 C2 H2 117.7 . .
O5 C3 O2 126.7(3) . .
O5 C3 H3 116.7 . .
O2 C3 H3 116.7 . .
N2 C4 C5 110.1(3) . .
N2 C4 H4A 109.6 . .
C5 C4 H4A 109.6 . .
N2 C4 H4B 109.6 . .
C5 C4 H4B 109.6 . .
H4A C4 H4B 108.2 . .
C4 C5 H5A 109.5 . .
C4 C5 H5B 109.5 . .
H5A C5 H5B 109.5 . .
C4 C5 H5C 109.5 . .
H5A C5 H5C 109.5 . .
H5B C5 H5C 109.5 . .
C4 N2 H2A 109.5 . .
C4 N2 H2B 109.5 . .
H2A N2 H2B 109.5 . .
C4 N2 H2C 109.5 . .
H2A N2 H2C 109.5 . .
H2B N2 H2C 109.5 . .
N1 C6 C7 110.0(3) . .
N1 C6 H6A 109.7 . .
C7 C6 H6A 109.7 . .
N1 C6 H6B 109.7 . .
C7 C6 H6B 109.7 . .
H6A C6 H6B 108.2 . .
C6 C7 H7A 109.5 . .
C6 C7 H7B 109.5 . .
H7A C7 H7B 109.5 . .
C6 C7 H7C 109.5 . .
H7A C7 H7C 109.5 . .
H7B C7 H7C 109.5 . .
C6 N1 H1A 109.5 . .
C6 N1 H1B 109.5 . .
H1A N1 H1B 109.5 . .
C6 N1 H1C 109.5 . .
H1A N1 H1C 109.5 . .
H1B N1 H1C 109.5 . .

loop_
_geom_bond_atom_site_label_1
_geom_bond_atom_site_label_2
_geom_bond_distance
_geom_bond_site_symmetry_2
Al O1 1.890(2) 3_556
Al O1 1.890(2) .
Al O3 1.899(2) 3_556
Al O3 1.899(2) .
Al O2 1.903(2) .
Al O2 1.904(2) 3_556
Na O6 2.434(3) 4_565
Na O6 2.434(3) 2_545
Na O4 2.452(2) .
Na O4 2.452(2) 3
Na O5 2.553(2) 2
Na O5 2.553(2) 4
O1 C1 1.267(4) .
O2 C3 1.264(4) .
O3 C2 1.271(4) .
O4 C1 1.219(4) .
O5 C3 1.230(4) .
O5 Na 2.553(2) 2_545
O6 C2 1.215(4) .
O6 Na 2.434(3) 2
C1 H1 0.9300 .
C2 H2 0.9300 .
C3 H3 0.9300 .
C4 N2 1.4600(11) .
C4 C5 1.4995(11) .
C4 H4A 0.9700 .
C4 H4B 0.9700 .
C5 H5A 0.9600 .
C5 H5B 0.9600 .
C5 H5C 0.9600 .
N2 H2A 0.8900 .
N2 H2B 0.8900 .
N2 H2C 0.8900 .
C6 N1 1.4601(11) .
C6 C7 1.4995(10) .
C6 H6A 0.9700 .
C6 H6B 0.9700 .
C7 H7A 0.9600 .
C7 H7B 0.9600 .
C7 H7C 0.9600 .
N1 H1A 0.8900 .
N1 H1B 0.8900 .
N1 H1C 0.8900 .

loop_
_geom_hbond_atom_site_label_D
_geom_hbond_atom_site_label_H
_geom_hbond_atom_site_label_A
_geom_hbond_distance_DH
_geom_hbond_distance_HA
_geom_hbond_distance_DA
_geom_hbond_angle_DHA
_geom_hbond_site_symmetry_A
C2 H2 O1 0.93 2.53 2.949(4) 107.7 .
C4 H4B O2 0.97 2.32 3.102(9) 137.3 3_656
N2 H2A O4 0.89 2.21 3.01(3) 149.5 .
N2 H2B O3 0.89 2.43 3.154(15) 139.0 4_665
N2 H2B O6 0.89 2.36 3.18(2) 153.1 4_665
N2 H2C O5 0.89 1.88 2.732(18) 160.3 3_656
C6 H6A O6 0.97 2.40 2.879(7) 109.9 4_665
C7 H7C O4 0.96 2.58 3.361(8) 138.4 2_545
N1 H1A O4 0.89 2.02 2.86(2) 158.7 .
N1 H1B O3 0.89 2.08 2.972(11) 175.1 4_665
N1 H1B O6 0.89 2.50 3.066(15) 121.7 4_665
N1 H1C O5 0.89 2.09 2.967(16) 169.2 3_656
